data_4511019
loop_
_publ_author_name
'Chiu, Yuan-Chieh'
'Chi, Yun'
'Hung, Jui-Yi'
'Cheng, Yi-Ming'
'Yu, Ya-Chien'
'Chung, Ming-Wen'
'Lee, Gene-Hsiang'
'Chou, Pi-Tai'
'Chen, Chung-Chia'
'Wu, Chung-Chih'
'Hsieh, Hsi-Ying'

_publ_section_title
;
 Blue to true-blue phosphorescent Ir(III) complexes bearing a
 nonconjugated ancillary phosphine chelate: strategic synthesis,
 photophysics, and device integration.
;
_journal_issue 2
_journal_name_full 'ACS applied materials &amp; interfaces'
_journal_page_first 433
_journal_page_last 442
_journal_paper_doi 10.1021/am800122n
_journal_volume 1
_journal_year 2009
_chemical_formula_sum 'C36.5 H26 Cl3 F9 Ir N8 P'
_chemical_formula_weight 1077.170
_space_group_crystal_system monoclinic
_space_group_IT_number 14
_space_group_name_Hall '-P 2ybc'
_space_group_name_H-M_alt 'P 1 21/c 1'
_audit_creation_date 08-10-14
_audit_creation_method 'Created with Diamond (www.crystalimpact.com)'
_audit_update_record 08-10-14
_cell_angle_alpha 90.000
_cell_angle_beta 102.658(1)
_cell_angle_gamma 90.000
_cell_formula_units_Z 4
_cell_length_a 12.2981(5)
_cell_length_b 19.0081(9)
_cell_length_c 17.3305(8)
_cell_volume 3952.8(3)
_refine_ls_R_factor_all 0.048
_cod_data_source_file am800122n_si_001.cif
_cod_data_source_block 3
_cod_depositor_comments
;
 Updating space group information.

 Antanas Vaitkus,
 2018-06-08
;
_cod_original_formula_sum 'C36.50 H26 Cl3 F9 Ir N8 P'
_cod_database_code 4511019

loop_
_space_group_symop_id
_space_group_symop_operation_xyz
1 'x, y, z'
2 '-x, y+1/2, -z+1/2'
3 '-x, -y, -z'
4 'x, -y-1/2, z-1/2'

loop_
_atom_site_aniso_label
_atom_site_aniso_U_11
_atom_site_aniso_U_22
_atom_site_aniso_U_33
_atom_site_aniso_U_12
_atom_site_aniso_U_13
_atom_site_aniso_U_23
Ir 0.01632(9) 0.01597(8) 0.01945(9) 0.00024(6) 0.00400(6) 0.00057(7)
P1 0.0187(6) 0.0163(5) 0.0219(5) 0.0005(4) 0.0052(4) 0.0017(4)
N1 0.026(2) 0.0180(18) 0.0219(18) -0.0028(15) 0.0060(15) 0.0009(15)
N2 0.0173(18) 0.0209(18) 0.0246(19) 0.0035(15) 0.0042(15) 0.0003(15)
N3 0.022(2) 0.025(2) 0.032(2) 0.0019(16) 0.0099(17) -0.0023(16)
N4 0.023(2) 0.0232(19) 0.0206(18) -0.0031(16) 0.0024(15) 0.0016(15)
N5 0.0206(19) 0.0180(17) 0.0215(18) 0.0028(15) 0.0049(15) -0.0005(14)
N6 0.022(2) 0.0240(19) 0.0248(19) 0.0044(15) 0.0083(16) 0.0022(15)
N7 0.0184(19) 0.0171(18) 0.0217(18) 0.0004(14) 0.0034(15) 0.0004(14)
N8 0.0193(19) 0.0224(19) 0.027(2) -0.0028(15) 0.0050(16) -0.0021(16)
C1 0.031(3) 0.025(2) 0.024(2) -0.004(2) 0.0078(19) -0.0040(18)
C2 0.049(3) 0.033(3) 0.025(2) -0.015(2) 0.017(2) -0.006(2)
C3 0.061(4) 0.027(3) 0.024(2) -0.011(2) 0.005(2) 0.004(2)
C4 0.049(3) 0.019(2) 0.027(2) -0.002(2) 0.002(2) 0.0064(19)
C5 0.029(3) 0.023(2) 0.023(2) -0.0037(19) 0.0040(19) -0.0018(18)
C6 0.025(2) 0.020(2) 0.030(2) -0.0006(18) 0.0022(19) 0.0026(18)
C7 0.033(3) 0.021(2) 0.043(3) 0.010(2) 0.005(2) 0.003(2)
C8 0.024(3) 0.025(2) 0.041(3) 0.0014(19) 0.007(2) -0.003(2)
C9 0.036(3) 0.035(3) 0.062(4) 0.006(2) 0.019(3) -0.010(3)
C10 0.024(3) 0.033(3) 0.029(2) -0.001(2) 0.002(2) 0.008(2)
C11 0.024(3) 0.052(3) 0.041(3) -0.001(2) -0.006(2) 0.001(3)
C12 0.034(3) 0.063(4) 0.046(4) -0.016(3) -0.006(3) -0.017(3)
C13 0.033(3) 0.046(3) 0.038(3) -0.008(2) 0.003(2) -0.013(2)
C14 0.021(2) 0.026(2) 0.024(2) -0.0009(18) 0.0039(18) -0.0004(18)
C15 0.024(2) 0.024(2) 0.024(2) -0.0034(18) 0.0068(19) -0.0016(18)
C16 0.032(3) 0.024(2) 0.031(2) 0.000(2) 0.011(2) -0.0069(19)
C17 0.031(3) 0.026(2) 0.025(2) 0.004(2) 0.011(2) -0.0003(19)
C18 0.034(3) 0.036(3) 0.033(3) 0.012(2) 0.012(2) 0.000(2)
C19 0.025(2) 0.0167(19) 0.023(2) 0.0022(17) 0.0078(18) -0.0018(17)
C20 0.028(3) 0.020(2) 0.026(2) -0.0004(18) -0.0005(19) -0.0043(18)
C21 0.023(2) 0.020(2) 0.033(2) -0.0010(18) 0.0062(19) -0.0015(19)
C22 0.027(3) 0.048(3) 0.039(3) -0.009(2) 0.000(2) 0.002(3)
C23 0.026(2) 0.025(2) 0.022(2) -0.0001(18) 0.0078(19) -0.0017(18)
C24 0.024(2) 0.021(2) 0.031(2) -0.0021(18) 0.008(2) -0.0002(18)
C25 0.028(3) 0.034(3) 0.040(3) -0.001(2) 0.008(2) 0.012(2)
C26 0.022(3) 0.050(3) 0.056(4) -0.003(2) 0.002(2) 0.015(3)
C27 0.026(3) 0.044(3) 0.067(4) -0.005(2) 0.020(3) 0.012(3)
C28 0.041(3) 0.038(3) 0.055(4) 0.000(3) 0.022(3) 0.021(3)
C29 0.029(3) 0.033(3) 0.040(3) 0.006(2) 0.013(2) 0.014(2)
C30 0.030(3) 0.020(2) 0.025(2) 0.0048(19) 0.0087(19) 0.0043(18)
C31 0.031(3) 0.030(2) 0.027(2) 0.008(2) 0.008(2) 0.001(2)
C32 0.035(3) 0.045(3) 0.030(3) 0.019(2) 0.011(2) 0.007(2)
C33 0.064(4) 0.035(3) 0.044(3) 0.026(3) 0.030(3) 0.010(3)
C34 0.064(4) 0.020(2) 0.054(4) 0.000(2) 0.030(3) -0.002(2)
C35 0.037(3) 0.025(2) 0.039(3) 0.001(2) 0.017(2) -0.001(2)
F1 0.059(3) 0.113(4) 0.080(3) -0.016(2) 0.037(2) -0.051(3)
F2 0.053(3) 0.117(4) 0.141(4) -0.044(3) 0.062(3) -0.080(3)
C36 0.077(6) 0.104(7) 0.060(5) -0.039(5) -0.025(4) 0.019(5)
Cl1 0.0522(10) 0.0479(9) 0.0674(11) -0.0019(7) -0.0115(8) -0.0035(8)
Cl2 0.0622(12) 0.0858(14) 0.0590(11) 0.004(1) -0.0113(9) -0.0228(10)
C37 0.104(17) 0.14(2) 0.130(19) 0.053(15) 0.034(14) 0.099(17)
Cl3 0.128(3) 0.147(3) 0.170(4) -0.027(2) 0.006(3) -0.013(3)

loop_
_atom_site_label
_atom_site_type_symbol
_atom_site_fract_x
_atom_site_fract_y
_atom_site_fract_z
_atom_site_occupancy
_atom_site_symmetry_multiplicity
_atom_site_Wyckoff_symbol
_atom_site_calc_flag
_atom_site_thermal_displace_type
_atom_site_U_iso_or_equiv
Ir Ir 0.6167(0) 0.7099(0) 0.4169(0) 1.000 4 e d Uani 0.01723(6)
P1 P 0.6412(1) 0.7789(1) 0.3145(1) 1.000 4 e d Uani 0.0188(2)
N1 N 0.5861(3) 0.6344(2) 0.4988(2) 1.000 4 e d Uani 0.0218(8)
N2 N 0.7119(3) 0.6283(2) 0.3961(2) 1.000 4 e d Uani 0.0210(8)
N3 N 0.7737(3) 0.6173(2) 0.3422(2) 1.000 4 e d Uani 0.0260(8)
N4 N 0.7373(3) 0.7556(2) 0.5061(2) 1.000 4 e d Uani 0.0228(8)
N5 N 0.5273(3) 0.7855(2) 0.4566(2) 1.000 4 e d Uani 0.0200(7)
N6 N 0.4199(3) 0.8052(2) 0.4352(2) 1.000 4 e d Uani 0.0232(8)
N7 N 0.4894(3) 0.6734(2) 0.3309(2) 1.000 4 e d Uani 0.0192(7)
N8 N 0.3952(3) 0.6427(2) 0.3429(2) 1.000 4 e d Uani 0.0231(8)
C1 C 0.5102(4) 0.6404(2) 0.5427(3) 1.000 4 e d Uani 0.0263(10)
H1 H 0.4659 0.6817 0.5385 1.000 4 e calc Uiso 0.03200
C2 C 0.4944(5) 0.5877(3) 0.5943(3) 1.000 4 e d Uani 0.0342(12)
H2 H 0.4383 0.5922 0.6239 1.000 4 e calc Uiso 0.04100
C3 C 0.5615(5) 0.5284(3) 0.6021(3) 1.000 4 e d Uani 0.0378(13)
H3 H 0.5543 0.4926 0.6390 1.000 4 e calc Uiso 0.04500
C4 C 0.6385(5) 0.5219(2) 0.5559(3) 1.000 4 e d Uani 0.0326(11)
H4 H 0.6844 0.4813 0.5599 1.000 4 e calc Uiso 0.03900
C5 C 0.6485(4) 0.5753(2) 0.5033(3) 1.000 4 e d Uani 0.0253(10)
C6 C 0.7189(4) 0.5724(2) 0.4459(3) 1.000 4 e d Uani 0.0256(10)
C7 C 0.7882(4) 0.5225(2) 0.4240(3) 1.000 4 e d Uani 0.0326(11)
H7 H 0.8093 0.4780 0.4475 1.000 4 e calc Uiso 0.03900
C8 C 0.8196(4) 0.5530(3) 0.3597(3) 1.000 4 e d Uani 0.0300(11)
C9 C 0.8931(5) 0.5241(3) 0.3101(4) 1.000 4 e d Uani 0.0432(14)
C10 C 0.8423(4) 0.7331(3) 0.5312(3) 1.000 4 e d Uani 0.0293(11)
H10 H 0.8662 0.6929 0.5070 1.000 4 e calc Uiso 0.03500
C11 C 0.9169(5) 0.7665(3) 0.5913(3) 1.000 4 e d Uani 0.0409(13)
H11 H 0.9910 0.7495 0.6079 1.000 4 e calc Uiso 0.04900
C12 C 0.8825(5) 0.8247(4) 0.6267(4) 1.000 4 e d Uani 0.0501(16)
H12 H 0.9327 0.8487 0.6677 1.000 4 e calc Uiso 0.06000
C13 C 0.7737(5) 0.8479(3) 0.6016(3) 1.000 4 e d Uani 0.0396(13)
H13 H 0.7485 0.8879 0.6256 1.000 4 e calc Uiso 0.04800
C14 C 0.7020(4) 0.8127(2) 0.5416(3) 1.000 4 e d Uani 0.0239(9)
C15 C 0.5855(4) 0.8299(2) 0.5124(3) 1.000 4 e d Uani 0.0238(9)
C16 C 0.5131(4) 0.8817(2) 0.5267(3) 1.000 4 e d Uani 0.0282(10)
H16 H 0.5288 0.9205 0.5619 1.000 4 e calc Uiso 0.03400
C17 C 0.4131(4) 0.8635(2) 0.4778(3) 1.000 4 e d Uani 0.0265(10)
C18 C 0.3040(4) 0.9006(3) 0.4671(3) 1.000 4 e d Uani 0.0337(12)
C19 C 0.4829(4) 0.6859(2) 0.2532(3) 1.000 4 e d Uani 0.0210(9)
C20 C 0.3806(4) 0.6632(2) 0.2118(3) 1.000 4 e d Uani 0.0258(10)
H20 H 0.3511 0.6650 0.1564 1.000 4 e calc Uiso 0.03100
C21 C 0.3304(4) 0.6371(2) 0.2703(3) 1.000 4 e d Uani 0.0253(10)
C22 C 0.2166(4) 0.6070(3) 0.2599(3) 1.000 4 e d Uani 0.0393(13)
C23 C 0.5762(4) 0.7243(2) 0.2296(3) 1.000 4 e d Uani 0.0242(10)
H23A H 0.5476 0.7540 0.1827 1.000 4 e calc Uiso 0.02900
H23B H 0.6310 0.6906 0.2167 1.000 4 e calc Uiso 0.02900
C24 C 0.7754(4) 0.8042(2) 0.2961(3) 1.000 4 e d Uani 0.0251(10)
C25 C 0.8731(4) 0.7735(3) 0.3367(3) 1.000 4 e d Uani 0.0342(12)
H25 H 0.8713 0.7395 0.3766 1.000 4 e calc Uiso 0.04100
C26 C 0.9740(5) 0.7926(3) 0.3189(4) 1.000 4 e d Uani 0.0437(14)
H26 H 1.0411 0.7711 0.3464 1.000 4 e calc Uiso 0.05200
C27 C 0.9775(5) 0.8419(3) 0.2623(4) 1.000 4 e d Uani 0.0441(14)
H27 H 1.0471 0.8555 0.2516 1.000 4 e calc Uiso 0.05300
C28 C 0.8803(5) 0.8722(3) 0.2205(4) 1.000 4 e d Uani 0.0429(14)
H28 H 0.8829 0.9063 0.1809 1.000 4 e calc Uiso 0.05100
C29 C 0.7793(4) 0.8527(3) 0.2363(3) 1.000 4 e d Uani 0.0331(11)
H29 H 0.7121 0.8723 0.2064 1.000 4 e calc Uiso 0.04000
C30 C 0.5612(4) 0.8600(2) 0.3048(3) 1.000 4 e d Uani 0.0244(10)
C31 C 0.4472(4) 0.8585(3) 0.2748(3) 1.000 4 e d Uani 0.0288(10)
H31 H 0.4105 0.8151 0.2597 1.000 4 e calc Uiso 0.03500
C32 C 0.3869(5) 0.9204(3) 0.2671(3) 1.000 4 e d Uani 0.0362(12)
H32 H 0.3088 0.9193 0.2462 1.000 4 e calc Uiso 0.04300
C33 C 0.4391(6) 0.9836(3) 0.2892(3) 1.000 4 e d Uani 0.0450(15)
H33 H 0.3973 1.0261 0.2817 1.000 4 e calc Uiso 0.05400
C34 C 0.5516(6) 0.9857(3) 0.3222(4) 1.000 4 e d Uani 0.0433(14)
H34 H 0.5867 1.0292 0.3394 1.000 4 e calc Uiso 0.05200
C35 C 0.6139(5) 0.9237(3) 0.3304(3) 1.000 4 e d Uani 0.0323(11)
H35 H 0.6916 0.9248 0.3532 1.000 4 e calc Uiso 0.03900
F1 F 0.8407(4) 0.5093(3) 0.2365(3) 1.000 4 e d Uani 0.0802(14)
F2 F 0.9688(4) 0.5679(3) 0.2980(3) 1.000 4 e d Uani 0.0972(19)
F3 F 0.9155(6) 0.4558(4) 0.3298(4) 0.600 4 e d Uiso 0.0611(17)
F3' F 0.9740(9) 0.4845(5) 0.3534(6) 0.400 4 e d Uiso 0.058(2)
F4 F 0.2640(6) 0.9011(4) 0.5313(4) 0.500 4 e d Uiso 0.0468(18)
F5 F 0.3110(6) 0.9684(4) 0.4481(5) 0.500 4 e d Uiso 0.0438(17)
F6 F 0.2241(6) 0.8728(4) 0.4058(4) 0.500 4 e d Uiso 0.0423(18)
F4' F 0.2405(5) 0.8733(4) 0.5157(4) 0.500 4 e d Uiso 0.0367(15)
F5' F 0.3176(7) 0.9684(5) 0.4874(6) 0.500 4 e d Uiso 0.066(2)
F6' F 0.2428(7) 0.8975(4) 0.3961(5) 0.500 4 e d Uiso 0.050(2)
F7 F 0.1462(8) 0.6562(5) 0.2863(7) 0.400 4 e d Uiso 0.047(2)
F8 F 0.1661(8) 0.6016(6) 0.1819(5) 0.400 4 e d Uiso 0.045(2)
F9 F 0.2089(7) 0.5491(4) 0.2938(6) 0.400 4 e d Uiso 0.0350(18)
F7' F 0.1380(8) 0.6568(5) 0.2497(7) 0.400 4 e d Uiso 0.045(2)
F8' F 0.1891(9) 0.5674(6) 0.1929(6) 0.400 4 e d Uiso 0.060(3)
F9' F 0.2004(6) 0.5690(5) 0.3225(5) 0.400 4 e d Uiso 0.0324(18)
F7" F 0.1428(13) 0.6329(9) 0.2057(10) 0.200 4 e d Uiso 0.033(3)
F8" F 0.2176(13) 0.5358(8) 0.2449(11) 0.200 4 e d Uiso 0.040(4)
F9" F 0.1770(15) 0.6116(11) 0.3278(10) 0.200 4 e d Uiso 0.049(4)
C36 C 1.1967(7) 0.6986(5) 0.4848(5) 1.000 4 e d Uani 0.087(3)
H36A H 1.1771 0.7467 0.4646 1.000 4 e calc Uiso 0.10400
H36B H 1.2537 0.6798 0.4579 1.000 4 e calc Uiso 0.10400
Cl1 Cl 1.0792(1) 0.6458(1) 0.4626(1) 1.000 4 e d Uani 0.0596(4)
Cl2 Cl 1.2526(2) 0.7025(1) 0.5868(1) 1.000 4 e d Uani 0.0728(6)
C37 C 0.9885(19) 0.9877(13) 0.5455(14) 0.500 4 e d Uani 0.124(9)
H37A H 1.0352 0.9587 0.5845 0.500 4 e d Uiso 0.14800
H37B H 0.9244 1.0002 0.5656 0.500 4 e d Uiso 0.14800
Cl3 Cl 0.9425(3) 0.9375(2) 0.4630(3) 1.000 4 e d Uani 0.1524(14)

loop_
_atom_type_symbol
_atom_type_radius_bond
Ir 1.200
P 1.200
N 1.200
C 1.200
H 1.200
F 1.200
Cl 1.200
